data_4100335
loop_
_publ_author_name
'Kazuhiro Takenaka'

_journal_name_full 'Journal of the American Chemical Society'
_journal_year 2005
_chemical_formula_moiety 'C50 H46 Cl N O2 P2 Pd '
_chemical_formula_sum 'C50 H46 Cl N O2 P2 Pd'
_chemical_formula_weight 896.72
_space_group_IT_number 2
_symmetry_cell_setting triclinic
_symmetry_Int_Tables_number 2
_symmetry_space_group_name_Hall '-P 1'
_symmetry_space_group_name_H-M 'P -1'
_cell_angle_alpha 85.997(12)
_cell_angle_beta 87.468(13)
_cell_angle_gamma 78.568(12)
_cell_formula_units_Z 2
_cell_length_a 11.763(6)
_cell_length_b 12.695(7)
_cell_length_c 14.822(8)
_cell_measurement_temperature 293.0
_cell_volume 2163.1(20)
_exptl_crystal_density_diffrn 1.377
_cod_original_formula_sum 'C50 H46 Cl N O2 P2 Pd '
_cod_database_code 4100335

loop_
_symmetry_equiv_pos_as_xyz
x,y,z
-x,-y,-z

loop_
_atom_site_label
_atom_site_type_symbol
_atom_site_fract_x
_atom_site_fract_y
_atom_site_fract_z
_atom_site_U_iso_or_equiv
_atom_site_adp_type
_atom_site_occupancy
_atom_site_symmetry_multiplicity
_atom_site_calc_flag
_atom_site_refinement_flags
_atom_site_disorder_assembly
_atom_site_disorder_group
Pd1 Pd 0.54782(3) 0.67111(2) 0.76000(2) 0.01479(8) Uani 1.00 1 d . . .
Cl1 Cl 0.54210(8) 0.48740(8) 0.79948(7) 0.0265(3) Uani 1.00 1 d . . .
P1 P 0.34922(8) 0.71168(8) 0.73822(7) 0.0176(3) Uani 1.00 1 d . . .
P2 P 0.74632(8) 0.63390(8) 0.77992(7) 0.0186(3) Uani 1.00 1 d . . .
O1 O 0.5961(3) 0.7359(2) 0.5698(2) 0.0353(9) Uani 1.00 1 d . . .
O2 O 0.4908(4) 0.8821(3) 0.9827(2) 0.0633(12) Uani 1.00 1 d . . .
N1 N 0.9201(6) 0.9062(5) 0.1386(4) 0.089(2) Uani 1.00 1 d . . .
C1 C 0.5637(5) 1.2266(4) 0.6395(3) 0.049(2) Uani 1.00 1 d . . .
C2 C 0.6481(4) 1.1926(4) 0.7916(4) 0.044(2) Uani 1.00 1 d . . .
C3 C 0.4345(4) 1.2352(4) 0.7749(3) 0.043(1) Uani 1.00 1 d . . .
C4 C 0.5492(4) 1.1759(3) 0.7342(3) 0.0236(11) Uani 1.00 1 d . . .
C5 C 0.5487(3) 1.0556(3) 0.7359(3) 0.0205(10) Uani 1.00 1 d . . .
C6 C 0.5654(3) 0.9958(3) 0.6596(3) 0.0204(10) Uani 1.00 1 d . . .
C7 C 0.5670(3) 0.8849(3) 0.6643(2) 0.0177(10) Uani 1.00 1 d . . .
C8 C 0.5494(3) 0.8286(3) 0.7470(3) 0.0179(10) Uani 1.00 1 d . . .
C9 C 0.5316(3) 0.8900(3) 0.8235(2) 0.0184(10) Uani 1.00 1 d . . .
C10 C 0.5319(3) 0.9996(3) 0.8174(3) 0.0208(10) Uani 1.00 1 d . . .
C11 C 0.5873(3) 0.8307(3) 0.5787(3) 0.0246(11) Uani 1.00 1 d . . .
C12 C 0.5135(4) 0.8368(3) 0.9138(3) 0.0250(11) Uani 1.00 1 d . . .
C13 C 0.2906(3) 0.8342(3) 0.6699(3) 0.0204(10) Uani 1.00 1 d . . .
C14 C 0.2779(3) 0.9344(3) 0.7057(3) 0.0295(12) Uani 1.00 1 d . . .
C15 C 0.2369(4) 1.0285(4) 0.6548(3) 0.039(1) Uani 1.00 1 d . . .
C16 C 0.2099(4) 1.0239(4) 0.5655(4) 0.041(1) Uani 1.00 1 d . . .
C17 C 0.2231(4) 0.9251(4) 0.5285(3) 0.039(1) Uani 1.00 1 d . . .
C18 C 0.2640(3) 0.8309(4) 0.5797(3) 0.0296(12) Uani 1.00 1 d . . .
C19 C 0.3017(3) 0.6055(3) 0.6826(3) 0.0206(10) Uani 1.00 1 d . . .
C20 C 0.1952(3) 0.5764(3) 0.7020(3) 0.0285(12) Uani 1.00 1 d . . .
C21 C 0.1638(4) 0.4945(4) 0.6590(3) 0.037(1) Uani 1.00 1 d . . .
C22 C 0.2384(4) 0.4403(4) 0.5949(3) 0.037(1) Uani 1.00 1 d . . .
C23 C 0.3439(4) 0.4686(4) 0.5751(3) 0.0346(13) Uani 1.00 1 d . . .
C24 C 0.3759(3) 0.5507(4) 0.6182(3) 0.0281(12) Uani 1.00 1 d . . .
C25 C 0.2682(3) 0.7276(3) 0.8461(3) 0.0194(10) Uani 1.00 1 d . . .
C26 C 0.3196(3) 0.6735(3) 0.9236(3) 0.0236(11) Uani 1.00 1 d . . .
C27 C 0.2667(4) 0.6896(3) 1.0077(3) 0.0289(12) Uani 1.00 1 d . . .
C28 C 0.1619(4) 0.7607(4) 1.0153(3) 0.0316(12) Uani 1.00 1 d . . .
C29 C 0.1078(4) 0.8119(4) 0.9390(3) 0.0368(13) Uani 1.00 1 d . . .
C30 C 0.1605(3) 0.7955(4) 0.8543(3) 0.0289(12) Uani 1.00 1 d . . .
C31 C 0.8306(3) 0.7309(3) 0.7297(3) 0.0229(10) Uani 1.00 1 d . . .
C32 C 0.9007(4) 0.7111(4) 0.6519(3) 0.0315(12) Uani 1.00 1 d . . .
C33 C 0.9619(4) 0.7885(4) 0.6152(3) 0.042(2) Uani 1.00 1 d . . .
C34 C 0.9540(4) 0.8836(4) 0.6553(3) 0.040(1) Uani 1.00 1 d . . .
C35 C 0.8845(4) 0.9043(4) 0.7316(3) 0.037(1) Uani 1.00 1 d . . .
C36 C 0.8226(3) 0.8291(3) 0.7685(3) 0.0286(12) Uani 1.00 1 d . . .
C37 C 0.8142(3) 0.5068(3) 0.7339(3) 0.0215(10) Uani 1.00 1 d . . .
C38 C 0.7857(4) 0.4868(4) 0.6475(3) 0.0341(12) Uani 1.00 1 d . . .
C39 C 0.8355(4) 0.3901(4) 0.6100(3) 0.042(1) Uani 1.00 1 d . . .
C40 C 0.9110(4) 0.3134(4) 0.6588(3) 0.039(1) Uani 1.00 1 d . . .
C41 C 0.9391(4) 0.3317(4) 0.7450(3) 0.0333(12) Uani 1.00 1 d . . .
C42 C 0.8904(3) 0.4284(3) 0.7819(3) 0.0271(11) Uani 1.00 1 d . . .
C43 C 0.7829(3) 0.6217(3) 0.8992(3) 0.0207(10) Uani 1.00 1 d . . .
C44 C 0.8881(3) 0.6412(4) 0.9275(3) 0.0301(12) Uani 1.00 1 d . . .
C45 C 0.9106(4) 0.6334(4) 1.0187(3) 0.039(1) Uani 1.00 1 d . . .
C46 C 0.8298(4) 0.6075(4) 1.0821(3) 0.0369(13) Uani 1.00 1 d . . .
C47 C 0.7269(4) 0.5861(3) 1.0549(3) 0.0293(12) Uani 1.00 1 d . . .
C48 C 0.7029(3) 0.5935(3) 0.9639(3) 0.0234(11) Uani 1.00 1 d . . .
C49 C 0.7612(6) 0.9370(7) 0.0227(6) 0.109(3) Uani 1.00 1 d . . .
C50 C 0.8495(6) 0.9199(5) 0.0878(5) 0.065(2) Uani 1.00 1 d . . .
H1 H 0.6348(5) 1.1916(4) 0.6125(3) 0.059(2) Uiso 1.00 1 c . . .
H2 H 0.5011(5) 1.2191(4) 0.6039(3) 0.059(2) Uiso 1.00 1 c . . .
H3 H 0.5649(5) 1.3008(4) 0.6430(3) 0.059(2) Uiso 1.00 1 c . . .
H4 H 0.6368(4) 1.1661(4) 0.8520(3) 0.053(2) Uiso 1.00 1 c . . .
H5 H 0.7198(4) 1.1553(4) 0.7674(3) 0.053(2) Uiso 1.00 1 c . . .
H6 H 0.6493(4) 1.2675(4) 0.7905(3) 0.053(2) Uiso 1.00 1 c . . .
H7 H 0.4369(4) 1.3090(3) 0.7778(3) 0.051(2) Uiso 1.00 1 c . . .
H8 H 0.3726(4) 1.2281(3) 0.7381(3) 0.051(2) Uiso 1.00 1 c . . .
H9 H 0.4225(4) 1.2047(3) 0.8342(3) 0.051(2) Uiso 1.00 1 c . . .
H10 H 0.5758(3) 1.0313(3) 0.6023(2) 0.0240(10) Uiso 1.00 1 c . . .
H11 H 0.5194(3) 1.0374(3) 0.8712(2) 0.0260(10) Uiso 1.00 1 c . . .
H12 H 0.590(3) 0.883(3) 0.524(2) 0.021(10) Uiso 1.00 1 c . . .
H13 H 0.518(3) 0.763(3) 0.916(2) 0.011(9) Uiso 1.00 1 c . . .
H14 H 0.2977(3) 0.9378(3) 0.7667(3) 0.036(2) Uiso 1.00 1 c . . .
H15 H 0.2272(4) 1.0959(4) 0.6808(3) 0.046(2) Uiso 1.00 1 c . . .
H16 H 0.1825(4) 1.0883(4) 0.5298(3) 0.047(2) Uiso 1.00 1 c . . .
H17 H 0.2037(4) 0.9218(4) 0.4674(3) 0.045(2) Uiso 1.00 1 c . . .
H18 H 0.2747(3) 0.7633(4) 0.5534(3) 0.035(2) Uiso 1.00 1 c . . .
H19 H 0.1438(3) 0.6139(3) 0.7455(3) 0.035(2) Uiso 1.00 1 c . . .
H20 H 0.0909(4) 0.4751(4) 0.6732(3) 0.047(2) Uiso 1.00 1 c . . .
H21 H 0.2167(4) 0.3840(4) 0.5649(3) 0.047(2) Uiso 1.00 1 c . . .
H22 H 0.3957(4) 0.4311(3) 0.5318(3) 0.041(2) Uiso 1.00 1 c . . .
H23 H 0.4486(3) 0.5708(3) 0.6036(3) 0.034(2) Uiso 1.00 1 c . . .
H24 H 0.3918(3) 0.6249(3) 0.9181(3) 0.028(2) Uiso 1.00 1 c . . .
H25 H 0.3024(4) 0.6528(3) 1.0602(3) 0.036(2) Uiso 1.00 1 c . . .
H26 H 0.1266(4) 0.7738(3) 1.0734(3) 0.039(2) Uiso 1.00 1 c . . .
H27 H 0.0344(4) 0.8586(4) 0.9448(3) 0.042(2) Uiso 1.00 1 c . . .
H28 H 0.1235(3) 0.8310(3) 0.8018(3) 0.034(2) Uiso 1.00 1 c . . .
H29 H 0.9067(3) 0.6451(4) 0.6242(3) 0.037(2) Uiso 1.00 1 c . . .
H30 H 1.0094(4) 0.7750(4) 0.5621(3) 0.050(2) Uiso 1.00 1 c . . .
H31 H 0.9963(4) 0.9358(4) 0.6305(3) 0.049(2) Uiso 1.00 1 c . . .
H32 H 0.8789(4) 0.9707(4) 0.7592(3) 0.045(2) Uiso 1.00 1 c . . .
H33 H 0.7743(3) 0.8441(3) 0.8208(3) 0.035(2) Uiso 1.00 1 c . . .
H34 H 0.7317(4) 0.5394(3) 0.6146(3) 0.039(2) Uiso 1.00 1 c . . .
H35 H 0.8170(4) 0.3778(4) 0.5505(3) 0.050(2) Uiso 1.00 1 c . . .
H36 H 0.9438(4) 0.2470(3) 0.6333(3) 0.045(2) Uiso 1.00 1 c . . .
H37 H 0.9920(4) 0.2787(4) 0.7786(3) 0.038(2) Uiso 1.00 1 c . . .
H38 H 0.9092(3) 0.4414(3) 0.8412(3) 0.031(2) Uiso 1.00 1 c . . .
H39 H 0.9439(3) 0.6596(3) 0.8841(3) 0.036(2) Uiso 1.00 1 c . . .
H40 H 0.9829(4) 0.6453(4) 1.0378(3) 0.048(2) Uiso 1.00 1 c . . .
H41 H 0.8450(4) 0.6050(4) 1.1447(3) 0.045(2) Uiso 1.00 1 c . . .
H42 H 0.6721(4) 0.5668(3) 1.0987(3) 0.035(2) Uiso 1.00 1 c . . .
H43 H 0.6317(3) 0.5789(3) 0.9451(3) 0.028(2) Uiso 1.00 1 c . . .
H44 H 0.7333(6) 1.0124(7) 0.0114(5) 0.131(4) Uiso 1.00 1 c . . .
H45 H 0.7922(6) 0.9069(7) -0.0322(5) 0.131(4) Uiso 1.00 1 c . . .
H46 H 0.6986(6) 0.9042(7) 0.0446(5) 0.131(4) Uiso 1.00 1 c . . .

loop_
_atom_site_aniso_label
_atom_site_aniso_U_11
_atom_site_aniso_U_22
_atom_site_aniso_U_33
_atom_site_aniso_U_12
_atom_site_aniso_U_13
_atom_site_aniso_U_23
Pd1 0.0153(2) 0.0117(2) 0.0175(2) -0.00244(11) -0.00165(11) -0.00185(11)
Cl1 0.0279(5) 0.0136(5) 0.0385(6) -0.0049(4) -0.0051(5) 0.0001(4)
P1 0.0167(5) 0.0179(5) 0.0181(5) -0.0027(4) -0.0012(4) -0.0020(4)
P2 0.0165(5) 0.0195(6) 0.0195(6) -0.0025(4) -0.0014(4) -0.0010(4)
O1 0.061(2) 0.022(2) 0.023(2) -0.007(2) 0.001(1) -0.0097(13)
O2 0.142(4) 0.031(2) 0.022(2) -0.031(2) 0.020(2) -0.010(2)
N1 0.118(5) 0.058(4) 0.068(4) 0.038(4) -0.006(4) -0.006(3)
C1 0.097(4) 0.019(2) 0.032(3) -0.013(3) 0.006(3) 0.000(2)
C2 0.053(3) 0.022(3) 0.058(3) -0.011(2) -0.013(3) -0.001(2)
C3 0.047(3) 0.022(3) 0.057(3) -0.004(2) 0.005(3) -0.005(2)
C4 0.037(2) 0.012(2) 0.023(2) -0.008(2) -0.001(2) -0.001(2)
C5 0.026(2) 0.013(2) 0.023(2) -0.005(2) -0.003(2) -0.003(2)
C6 0.024(2) 0.018(2) 0.017(2) -0.003(2) 0.001(2) 0.002(2)
C7 0.017(2) 0.018(2) 0.017(2) -0.003(2) -0.000(2) -0.002(2)
C8 0.016(2) 0.014(2) 0.024(2) -0.002(2) -0.003(2) -0.002(2)
C9 0.022(2) 0.017(2) 0.017(2) -0.005(2) -0.001(2) -0.001(2)
C10 0.026(2) 0.020(2) 0.018(2) -0.006(2) 0.006(2) -0.007(2)
C11 0.032(2) 0.026(2) 0.016(2) -0.007(2) 0.002(2) -0.004(2)
C12 0.036(2) 0.018(2) 0.023(2) -0.008(2) 0.001(2) -0.004(2)
C13 0.014(2) 0.023(2) 0.023(2) -0.004(2) -0.001(2) 0.002(2)
C14 0.022(2) 0.029(2) 0.039(3) -0.004(2) -0.007(2) -0.003(2)
C15 0.033(3) 0.023(2) 0.057(3) -0.002(2) -0.005(2) 0.005(2)
C16 0.031(3) 0.032(3) 0.054(3) -0.000(2) 0.003(2) 0.022(2)
C17 0.035(3) 0.052(3) 0.026(3) -0.004(2) -0.000(2) 0.014(2)
C18 0.027(2) 0.039(3) 0.022(2) -0.004(2) 0.004(2) 0.001(2)
C19 0.021(2) 0.021(2) 0.020(2) -0.003(2) -0.003(2) -0.003(2)
C20 0.028(2) 0.031(2) 0.029(2) -0.010(2) 0.000(2) -0.002(2)
C21 0.040(3) 0.039(3) 0.039(3) -0.027(2) -0.005(2) 0.000(2)
C22 0.054(3) 0.030(3) 0.033(3) -0.013(2) -0.017(2) -0.007(2)
C23 0.043(3) 0.033(3) 0.028(2) 0.000(2) -0.010(2) -0.013(2)
C24 0.022(2) 0.037(3) 0.026(2) -0.004(2) -0.005(2) -0.011(2)
C25 0.020(2) 0.020(2) 0.019(2) -0.007(2) 0.001(2) -0.007(2)
C26 0.022(2) 0.024(2) 0.025(2) -0.005(2) -0.002(2) -0.002(2)
C27 0.038(3) 0.030(2) 0.020(2) -0.013(2) -0.003(2) 0.004(2)
C28 0.035(3) 0.037(3) 0.026(2) -0.012(2) 0.008(2) -0.009(2)
C29 0.030(2) 0.041(3) 0.036(3) 0.001(2) 0.009(2) -0.005(2)
C30 0.023(2) 0.036(3) 0.026(2) -0.001(2) -0.000(2) -0.005(2)
C31 0.016(2) 0.027(2) 0.024(2) -0.001(2) -0.004(2) 0.005(2)
C32 0.032(2) 0.036(3) 0.026(2) -0.006(2) 0.001(2) 0.002(2)
C33 0.037(3) 0.060(4) 0.030(3) -0.017(3) 0.006(2) 0.011(2)
C34 0.028(3) 0.043(3) 0.049(3) -0.014(2) -0.008(2) 0.024(3)
C35 0.028(2) 0.031(3) 0.053(3) -0.008(2) -0.007(2) 0.007(2)
C36 0.021(2) 0.027(2) 0.037(3) -0.006(2) 0.005(2) 0.003(2)
C37 0.020(2) 0.022(2) 0.021(2) -0.004(2) 0.002(2) -0.002(2)
C38 0.039(3) 0.025(2) 0.033(3) 0.008(2) -0.011(2) -0.004(2)
C39 0.055(3) 0.036(3) 0.033(3) 0.000(2) -0.007(2) -0.014(2)
C40 0.043(3) 0.021(2) 0.048(3) 0.002(2) 0.011(2) -0.004(2)
C41 0.033(3) 0.025(2) 0.037(3) 0.004(2) 0.005(2) 0.003(2)
C42 0.026(2) 0.027(2) 0.027(2) -0.002(2) 0.001(2) 0.001(2)
C43 0.025(2) 0.020(2) 0.018(2) -0.005(2) 0.001(2) -0.004(2)
C44 0.026(2) 0.039(3) 0.027(2) -0.013(2) -0.004(2) 0.005(2)
C45 0.043(3) 0.051(3) 0.030(3) -0.024(3) -0.016(2) 0.006(2)
C46 0.057(3) 0.040(3) 0.018(2) -0.018(2) -0.011(2) 0.003(2)
C47 0.042(3) 0.027(2) 0.019(2) -0.009(2) 0.006(2) 0.001(2)
C48 0.026(2) 0.019(2) 0.026(2) -0.006(2) 0.000(2) 0.000(2)
C49 0.075(5) 0.133(8) 0.113(7) 0.004(5) -0.005(5) -0.036(6)
C50 0.076(5) 0.048(4) 0.061(4) 0.012(3) 0.021(4) -0.012(3)

loop_
_geom_bond_atom_site_label_1
_geom_bond_site_symmetry_1
_geom_bond_atom_site_label_2
_geom_bond_site_symmetry_2
_geom_bond_distance
_geom_bond_publ_flag
Pd1 . Cl1 . 2.3779(16) yes
Pd1 . P1 . 2.3224(16) yes
Pd1 . P2 . 2.3166(16) yes
Pd1 . C8 . 1.999(4) yes
P1 . C13 . 1.827(4) yes
P1 . C19 . 1.817(4) yes
P1 . C25 . 1.828(4) yes
P2 . C31 . 1.829(4) yes
P2 . C37 . 1.816(4) yes
P2 . C43 . 1.827(4) yes
O1 . C11 . 1.203(5) yes
O2 . C12 . 1.201(5) yes
N1 . C50 . 1.125(8) yes
C1 . C4 . 1.520(6) yes
C1 . H1 . 0.951(12) no
C1 . H2 . 0.949(10) no
C1 . H3 . 0.950(7) no
C2 . C4 . 1.527(6) yes
C2 . H4 . 0.948(9) no
C2 . H5 . 0.950(11) no
C2 . H6 . 0.953(7) no
C3 . C4 . 1.530(6) yes
C3 . H7 . 0.947(6) no
C3 . H8 . 0.951(9) no
C3 . H9 . 0.951(9) no
C4 . C5 . 1.527(5) yes
C5 . C6 . 1.390(5) yes
C5 . C10 . 1.386(5) yes
C6 . C7 . 1.401(5) yes
C6 . H10 . 0.949(8) no
C7 . C8 . 1.404(5) yes
C7 . C11 . 1.473(5) yes
C8 . C9 . 1.405(5) yes
C9 . C10 . 1.388(5) yes
C9 . C12 . 1.483(5) yes
C10 . H11 . 0.950(8) no
C11 . H12 . 1.02(4) no
C12 . H13 . 0.93(4) no
C13 . C14 . 1.390(5) yes
C13 . C18 . 1.392(5) yes
C14 . C15 . 1.381(6) yes
C14 . H14 . 0.950(7) no
C15 . C16 . 1.383(7) yes
C15 . H15 . 0.947(9) no
C16 . C17 . 1.382(7) yes
C16 . H16 . 0.950(11) no
C17 . C18 . 1.384(6) yes
C17 . H17 . 0.949(7) no
C18 . H18 . 0.950(9) no
C19 . C20 . 1.388(5) yes
C19 . C24 . 1.391(5) yes
C20 . C21 . 1.375(6) yes
C20 . H19 . 0.949(10) no
C21 . C22 . 1.386(6) yes
C21 . H20 . 0.949(8) no
C22 . C23 . 1.374(6) yes
C22 . H21 . 0.949(9) no
C23 . C24 . 1.380(6) yes
C23 . H22 . 0.950(11) no
C24 . H23 . 0.952(7) no
C25 . C26 . 1.394(5) yes
C25 . C30 . 1.389(5) yes
C26 . C27 . 1.378(5) yes
C26 . H24 . 0.950(10) no
C27 . C28 . 1.381(6) yes
C27 . H25 . 0.949(10) no
C28 . C29 . 1.380(6) yes
C28 . H26 . 0.950(9) no
C29 . C30 . 1.386(6) yes
C29 . H27 . 0.950(11) no
C30 . H28 . 0.950(10) no
C31 . C32 . 1.396(5) yes
C31 . C36 . 1.394(6) yes
C32 . C33 . 1.397(6) yes
C32 . H29 . 0.948(9) no
C33 . C34 . 1.367(7) yes
C33 . H30 . 0.950(10) no
C34 . C35 . 1.375(6) yes
C34 . H31 . 0.950(10) no
C35 . C36 . 1.381(6) yes
C35 . H32 . 0.951(9) no
C36 . H33 . 0.949(9) no
C37 . C38 . 1.392(5) yes
C37 . C42 . 1.380(5) yes
C38 . C39 . 1.392(6) yes
C38 . H34 . 0.950(11) no
C39 . C40 . 1.370(6) yes
C39 . H35 . 0.949(8) no
C40 . C41 . 1.381(6) yes
C40 . H36 . 0.951(10) no
C41 . C42 . 1.386(6) yes
C41 . H37 . 0.950(12) no
C42 . H38 . 0.949(7) no
C43 . C44 . 1.397(5) yes
C43 . C48 . 1.393(5) yes
C44 . C45 . 1.382(6) yes
C44 . H39 . 0.950(9) no
C45 . C46 . 1.377(6) yes
C45 . H40 . 0.951(8) no
C46 . C47 . 1.375(6) yes
C46 . H41 . 0.950(7) no
C47 . C48 . 1.382(5) yes
C47 . H42 . 0.949(10) no
C48 . H43 . 0.950(7) no
C49 . C50 . 1.42(1) yes
C49 . H44 . 0.95(2) no
C49 . H45 . 0.95(2) no
C49 . H46 . 0.95(1) no
